data_4038741
loop_
_publ_author_name
'Marinova, Maya'
'Pascal, Simon'
'Gu\'en\'ee, Laure'
'Besnard, C\'eline'
'Shivachev, Boris'
'Kostova, Kalina'
'Villani, Claudio'
'Franzini, Roberta'
'Dimitrov, Vladimir'
'Lacour, J\'er\^ome'

_publ_section_title
;
 Synthesis, Resolution, Configurational Stability, and Properties of
 Cationic Functionalized [5]Helicenes.
;
_journal_issue 18
_journal_name_full 'The Journal of organic chemistry'
_journal_page_first 11908
_journal_page_last 11923
_journal_paper_doi 10.1021/acs.joc.0c01716
_journal_volume 85
_journal_year 2020
_chemical_formula_moiety 'C24 H14 Br O3, B F4'
_chemical_formula_sum 'C24 H14 B Br F4 O3'
_chemical_formula_weight 517.07
_space_group_crystal_system triclinic
_space_group_IT_number 2
_space_group_name_Hall '-P 1'
_space_group_name_H-M_alt 'P -1'
_atom_sites_solution_hydrogens geom
_atom_sites_solution_primary dual
_audit_creation_date 2020-02-28
_audit_creation_method
;
Olex2 1.3
(compiled Nov 21 2019 18:26:39 for OlexSys, GUI svn.r6003)
;
_cell_angle_alpha 91.724(4)
_cell_angle_beta 98.862(4)
_cell_angle_gamma 116.907(6)
_cell_formula_units_Z 2
_cell_length_a 8.8561(5)
_cell_length_b 9.3777(5)
_cell_length_c 14.1453(5)
_cell_measurement_reflns_used 3314
_cell_measurement_temperature 290.56(10)
_cell_measurement_theta_max 73.1460
_cell_measurement_theta_min 5.3010
_cell_volume 1028.42(11)
_computing_cell_refinement 'CrysAlisPro 1.171.38.43 (Rigaku OD, 2015)'
_computing_data_collection 'CrysAlisPro 1.171.38.43 (Rigaku OD, 2015)'
_computing_data_reduction 'CrysAlisPro 1.171.38.43 (Rigaku OD, 2015)'
_computing_molecular_graphics 'Olex2 1.3 (Dolomanov et al., 2009)'
_computing_publication_material 'Olex2 1.3 (Dolomanov et al., 2009)'
_computing_structure_refinement 'SHELXL 2018/3 (Sheldrick, 2015)'
_computing_structure_solution 'SHELXT  (Sheldrick, 2015)'
_diffrn_ambient_environment air
_diffrn_ambient_temperature 290.56(10)
_diffrn_detector 'CCD plate'
_diffrn_detector_area_resol_mean 10.4679
_diffrn_detector_type Atlas
_diffrn_measured_fraction_theta_full 0.996
_diffrn_measured_fraction_theta_max 0.969
_diffrn_measurement_details
;
List of Runs (angles in degrees, time in seconds):

  # Type    Start    End  Width  t~exp~   \w     \q     \k     \f   Frames
--------------------------------------------------------------------------
  1  \w      2.00  62.00   1.00    1.00    --   37.44 -99.00 150.00   60
  2  \w     32.00 144.00   1.00    1.00    --  110.40 -61.00 150.00  112
  3  \w     67.00 112.00   1.00    1.00    --  110.40-111.00  30.00   45
  4  \w     75.00 107.00   1.00    1.00    --  110.40-111.00 -90.00   32
  5  \w     83.00 108.00   1.00    1.00    --  110.40-111.00-180.00   25
  6  \w     38.00 139.00   1.00    1.00    --  110.40 -61.00 -90.00  101
  7  \w     93.00 169.00   1.00    1.00    --  110.40  61.00-150.00   76
  8  \w    138.00 178.00   1.00    1.00    --  110.40  77.00-120.00   40
  9  \w     91.00 118.00   1.00    1.00    --  110.40  77.00-120.00   27
 10  \w     67.00  93.00   1.00    1.00    --  110.40 178.00  60.00   26
 11  \w    125.00 150.00   1.00    1.00    --  110.40 178.00  60.00   25
 12  \w     97.00 129.00   1.00    1.00    --   37.44 178.00  90.00   32
 13  \w     23.00 174.00   1.00    1.00    --  110.40   0.00-150.00  151
 14  \w     32.00 125.00   1.00    1.00    --  110.40 -77.00  60.00   93
 15  \w     32.00  57.00   1.00    1.00    --  110.40-111.00  30.00   25
 16  \w     31.00  58.00   1.00    1.00    --  110.40-111.00-180.00   27
 17  \w   -105.00 -20.00   1.00    1.00    --  -37.44 -57.00  30.00   85
 18  \w   -116.00  -8.00   1.00    1.00    --  -37.44 -38.00 -90.00  108
 19  \w   -128.00 -41.00   1.00    1.00    --  -37.44-178.00 120.00   87
 20  \w    -74.00 -40.00   1.00    1.00    --  -37.44 178.00  60.00   34
;
_diffrn_measurement_device 'four-circle diffractometer'
_diffrn_measurement_device_type 'SuperNova, Dual, Cu at zero, Atlas'
_diffrn_measurement_method '\w scans'
_diffrn_orient_matrix_type 'CrysAlisPro convention (1999,Acta A55,543-557)'
_diffrn_orient_matrix_UB_11 -0.0024079000
_diffrn_orient_matrix_UB_12 0.1333011000
_diffrn_orient_matrix_UB_13 -0.0603015000
_diffrn_orient_matrix_UB_21 0.1966796000
_diffrn_orient_matrix_UB_22 0.0734607000
_diffrn_orient_matrix_UB_23 0.0073187000
_diffrn_orient_matrix_UB_31 -0.0275769000
_diffrn_orient_matrix_UB_32 -0.1058944000
_diffrn_orient_matrix_UB_33 -0.0928318000
_diffrn_radiation_monochromator mirror
_diffrn_radiation_probe x-ray
_diffrn_radiation_type CuK\a
_diffrn_radiation_wavelength 1.54184
_diffrn_reflns_av_R_equivalents 0.0168
_diffrn_reflns_av_unetI/netI 0.0243
_diffrn_reflns_Laue_measured_fraction_full 0.996
_diffrn_reflns_Laue_measured_fraction_max 0.969
_diffrn_reflns_limit_h_max 10
_diffrn_reflns_limit_h_min -10
_diffrn_reflns_limit_k_max 11
_diffrn_reflns_limit_k_min -11
_diffrn_reflns_limit_l_max 11
_diffrn_reflns_limit_l_min -17
_diffrn_reflns_number 6622
_diffrn_reflns_point_group_measured_fraction_full 0.996
_diffrn_reflns_point_group_measured_fraction_max 0.969
_diffrn_reflns_theta_full 67.684
_diffrn_reflns_theta_max 73.466
_diffrn_reflns_theta_min 3.182
_diffrn_source 'micro-focus sealed X-ray tube'
_diffrn_source_type 'SuperNova (Cu) X-ray Source'
_exptl_absorpt_coefficient_mu 3.289
_exptl_absorpt_correction_T_max 1.00000
_exptl_absorpt_correction_T_min 0.79381
_exptl_absorpt_correction_type multi-scan
_exptl_absorpt_process_details
;
CrysAlisPro 1.171.38.43 (Rigaku Oxford Diffraction, 2015)
Empirical absorption correction using spherical harmonics,
 implemented in SCALE3 ABSPACK scaling algorithm.
;
_exptl_crystal_colour red
_exptl_crystal_colour_primary red
_exptl_crystal_density_diffrn 1.670
_exptl_crystal_description block
_exptl_crystal_F_000 516
_exptl_crystal_size_max 0.291
_exptl_crystal_size_mid 0.168
_exptl_crystal_size_min 0.109
_refine_diff_density_max 0.533
_refine_diff_density_min -0.480
_refine_diff_density_rms 0.052
_refine_ls_extinction_method none
_refine_ls_goodness_of_fit_ref 1.034
_refine_ls_hydrogen_treatment constr
_refine_ls_matrix_type full
_refine_ls_number_parameters 335
_refine_ls_number_reflns 4003
_refine_ls_number_restraints 93
_refine_ls_restrained_S_all 1.207
_refine_ls_R_factor_all 0.0397
_refine_ls_R_factor_gt 0.0347
_refine_ls_shift/su_max 0.001
_refine_ls_shift/su_mean 0.000
_refine_ls_structure_factor_coef Fsqd
_refine_ls_weighting_details 'w=1/[\s^2^(Fo^2^)+(0.0500P)^2^+0.5389P] where P=(Fo^2^+2Fc^2^)/3'
_refine_ls_weighting_scheme calc
_refine_ls_wR_factor_gt 0.0917
_refine_ls_wR_factor_ref 0.0959
_reflns_Friedel_coverage 0.000
_reflns_number_gt 3581
_reflns_number_total 4003
_reflns_threshold_expression 'I > 2\s(I)'
_cod_data_source_file jo0c01716_si_002.cif
_cod_data_source_block 8B
_cod_depositor_comments 'Adding full bibliography for 4038740--4038746.cif.'
_cod_original_cell_volume 1028.42(10)
_cod_database_code 4038741
_shelx_shelxl_version_number 2018/3
_chemical_oxdiff_formula 'C24 H14 B1 Br1 F4 O3'
_shelx_space_group_comment
;
The symmetry employed for this shelxl refinement is uniquely defined
by the following loop, which should always be used as a source of
symmetry information in preference to the above space-group names.
They are only intended as comments.
;
_reflns_odcompleteness_completeness 99.70
_reflns_odcompleteness_iscentric 1
_reflns_odcompleteness_theta 67.29
_olex2_refinement_description
;
1. Fixed Uiso
 At 1.2 times of:
  All C(H) groups
 At 1.5 times of:
  All C(H,H,H) groups
2. Restrained distances
 B1-F1A \\sim B1-F2A \\sim B1-F3A \\sim B1-F4A
 with sigma of 0.02
 F1A-F2A \\sim F1A-F3A \\sim F1A-F4A \\sim F2A-F3A \\sim F2A-F4A \\sim F3A-F4A
 with sigma of 0.04
 F4B-F2B \\sim F1B-F2B \\sim F1B-F3B \\sim F1B-F4B \\sim F2B-F4B \\sim F2B-F4B
 with sigma of 0.04
 B1-F3B \\sim B1-F4B \\sim B1-F1B \\sim B1-F2B
 with sigma of 0.02
3. Rigid body (RIGU) restrains
 F1A, F2A, F3A, F4A, B1
 with sigma for 1-2 distances of 0.004 and sigma for 1-3 distances of 0.004
 F1B, F2B, F3B, F4B, B1
 with sigma for 1-2 distances of 0.004 and sigma for 1-3 distances of 0.004
4. Others
 Fixed Sof: F1A(0.54295) F1B(0.45705) F2A(0.54295) F2B(0.45705) F3A(0.54295)
 F3B(0.45705) F4A(0.54295) F4B(0.45705)
5.a Aromatic/amide H refined with riding coordinates:
 C3(H3), C4(H4), C7(H7), C8(H8), C9(H9), C13(H13), C14(H14), C15(H15),
 C23(H23), C24(H24), C25(H25)
5.b Idealised Me refined as rotating group:
 C28(H28A,H28B,H28C)
;
_olex2_submission_special_instructions 'No special instructions were received'
_oxdiff_exptl_absorpt_empirical_details
;
Empirical correction (ABSPACK) includes:
- Absorption correction using spherical harmonics
- Frame scaling
;
_oxdiff_exptl_absorpt_empirical_full_max 1.228
_oxdiff_exptl_absorpt_empirical_full_min 0.832

loop_
_space_group_symop_operation_xyz
'x, y, z'
'-x, -y, -z'

loop_
_atom_site_label
_atom_site_type_symbol
_atom_site_fract_x
_atom_site_fract_y
_atom_site_fract_z
_atom_site_U_iso_or_equiv
_atom_site_adp_type
_atom_site_occupancy
_atom_site_site_symmetry_order
_atom_site_calc_flag
_atom_site_refinement_flags_posn
_atom_site_refinement_flags_adp
_atom_site_refinement_flags_occupancy
_atom_site_disorder_assembly
_atom_site_disorder_group
Br1 Br 0.21780(4) 0.75831(3) 0.41563(2) 0.05137(11) Uani 1 1 d . . . . .
O11 O 0.4288(2) 0.09587(19) 0.69389(13) 0.0429(4) Uani 1 1 d . . . . .
O22 O 0.7836(2) 0.5126(2) 0.94975(13) 0.0455(4) Uani 1 1 d . . . . .
O27 O 0.2764(2) 0.5161(2) 0.78848(13) 0.0444(4) Uani 1 1 d . . . . .
C2 C 0.2878(3) 0.6333(3) 0.49746(17) 0.0410(5) Uani 1 1 d . . . . .
C3 C 0.4172(3) 0.7115(3) 0.57889(17) 0.0418(5) Uani 1 1 d . . . . .
H3 H 0.472011 0.825528 0.591383 0.050 Uiso 1 1 calc R U . . .
C4 C 0.4642(3) 0.6220(3) 0.64067(17) 0.0399(5) Uani 1 1 d . . . . .
H4 H 0.552893 0.674949 0.695569 0.048 Uiso 1 1 calc R U . . .
C5 C 0.3828(3) 0.4530(3) 0.62367(16) 0.0361(5) Uani 1 1 d . . . . .
C6 C 0.2630(3) 0.3784(3) 0.53637(17) 0.0376(5) Uani 1 1 d . . . . .
C7 C 0.2137(3) 0.4709(3) 0.47431(17) 0.0415(5) Uani 1 1 d . . . . .
H7 H 0.129944 0.420747 0.417109 0.050 Uiso 1 1 calc R U . . .
C8 C 0.1961(3) 0.2094(3) 0.51006(18) 0.0434(5) Uani 1 1 d . . . . .
H8 H 0.110683 0.158940 0.453520 0.052 Uiso 1 1 calc R U . . .
C9 C 0.2518(3) 0.1205(3) 0.56380(19) 0.0440(5) Uani 1 1 d . . . . .
H9 H 0.210297 0.009540 0.543748 0.053 Uiso 1 1 calc R U . . .
C10 C 0.3726(3) 0.1938(3) 0.65030(18) 0.0393(5) Uani 1 1 d . . . . .
C12 C 0.5598(3) 0.1585(3) 0.77101(18) 0.0417(5) Uani 1 1 d . . . . .
C13 C 0.6429(4) 0.0695(3) 0.8023(2) 0.0479(6) Uani 1 1 d . . . . .
H13 H 0.610382 -0.033152 0.769785 0.057 Uiso 1 1 calc R U . . .
C14 C 0.7738(4) 0.1331(3) 0.8818(2) 0.0506(6) Uani 1 1 d . . . . .
H14 H 0.833448 0.073879 0.902709 0.061 Uiso 1 1 calc R U . . .
C15 C 0.8214(3) 0.2807(3) 0.9322(2) 0.0480(6) Uani 1 1 d . . . . .
H15 H 0.911369 0.321927 0.987298 0.058 Uiso 1 1 calc R U . . .
C16 C 0.7349(3) 0.3663(3) 0.90049(18) 0.0420(5) Uani 1 1 d . . . . .
C17 C 0.6043(3) 0.3097(3) 0.81897(17) 0.0380(5) Uani 1 1 d . . . . .
C18 C 0.5204(3) 0.4014(3) 0.78437(17) 0.0363(5) Uani 1 1 d . . . . .
C19 C 0.4264(3) 0.3537(3) 0.68765(17) 0.0359(5) Uani 1 1 d . . . . .
C20 C 0.5413(3) 0.5283(3) 0.85325(17) 0.0377(5) Uani 1 1 d . . . . .
C21 C 0.6791(3) 0.5841(3) 0.93235(17) 0.0415(5) Uani 1 1 d . . . . .
C23 C 0.7191(4) 0.7149(3) 0.99743(18) 0.0471(6) Uani 1 1 d . . . . .
H23 H 0.816332 0.753277 1.048336 0.056 Uiso 1 1 calc R U . . .
C24 C 0.6144(4) 0.7876(3) 0.98640(18) 0.0480(6) Uani 1 1 d . . . . .
H24 H 0.644199 0.881630 1.027959 0.058 Uiso 1 1 calc R U . . .
C25 C 0.4656(4) 0.7272(3) 0.91587(18) 0.0444(5) Uani 1 1 d . . . . .
H25 H 0.392199 0.776623 0.911959 0.053 Uiso 1 1 calc R U . . .
C26 C 0.4245(3) 0.5956(3) 0.85155(17) 0.0395(5) Uani 1 1 d . . . . .
C28 C 0.1573(4) 0.5819(4) 0.7792(2) 0.0590(7) Uani 1 1 d . . . . .
H28A H 0.058145 0.516353 0.728082 0.088 Uiso 1 1 calc R U . . .
H28B H 0.214629 0.692520 0.762922 0.088 Uiso 1 1 calc R U . . .
H28C H 0.117747 0.581758 0.840212 0.088 Uiso 1 1 calc R U . . .
F1A F -0.0822(15) 0.0981(12) 0.1349(6) 0.197(5) Uani 0.5429 1 d D . P A 1
F1B F -0.0693(10) 0.1496(10) 0.1318(4) 0.0792(19) Uani 0.457 1 d D . P A 2
F2A F 0.1342(12) 0.0941(13) 0.2376(10) 0.155(5) Uani 0.5429 1 d D . P A 1
F2B F -0.1092(9) -0.0596(6) 0.2056(5) 0.118(2) Uani 0.457 1 d D . P A 2
F3A F -0.0687(12) 0.1165(11) 0.2883(6) 0.105(3) Uani 0.5429 1 d D . P A 1
F3B F 0.1584(11) 0.1354(14) 0.2191(8) 0.091(2) Uani 0.457 1 d D . P A 2
F4A F 0.1200(4) 0.3235(4) 0.2315(3) 0.0690(9) Uani 0.5429 1 d D . P A 1
F4B F -0.0450(11) 0.1598(11) 0.2973(5) 0.067(2) Uani 0.457 1 d D . P A 2
B1 B 0.0120(6) 0.1378(6) 0.2179(3) 0.0787(12) Uani 1 1 d D . . . .

loop_
_atom_site_aniso_label
_atom_site_aniso_U_11
_atom_site_aniso_U_22
_atom_site_aniso_U_33
_atom_site_aniso_U_23
_atom_site_aniso_U_13
_atom_site_aniso_U_12
Br1 0.0661(2) 0.04986(17) 0.04447(16) 0.01118(11) 0.00707(12) 0.03298(14)
O11 0.0461(9) 0.0328(8) 0.0501(10) 0.0040(7) 0.0063(8) 0.0193(7)
O22 0.0464(9) 0.0412(9) 0.0455(9) 0.0046(7) 0.0001(7) 0.0200(8)
O27 0.0453(9) 0.0451(9) 0.0482(9) 0.0021(7) 0.0062(8) 0.0266(8)
C2 0.0490(13) 0.0422(12) 0.0378(12) 0.0087(10) 0.0109(10) 0.0252(11)
C3 0.0490(13) 0.0345(11) 0.0406(12) 0.0057(9) 0.0085(10) 0.0181(10)
C4 0.0443(13) 0.0352(11) 0.0371(11) 0.0042(9) 0.0066(10) 0.0160(10)
C5 0.0380(11) 0.0341(11) 0.0370(11) 0.0046(9) 0.0096(9) 0.0165(9)
C6 0.0368(11) 0.0363(11) 0.0394(12) 0.0017(9) 0.0077(9) 0.0166(9)
C7 0.0427(13) 0.0436(13) 0.0383(12) 0.0024(10) 0.0056(10) 0.0208(10)
C8 0.0429(13) 0.0376(12) 0.0434(13) -0.0021(10) 0.0026(10) 0.0152(10)
C9 0.0458(13) 0.0323(11) 0.0492(14) -0.0009(10) 0.0058(11) 0.0153(10)
C10 0.0400(12) 0.0333(11) 0.0459(13) 0.0061(9) 0.0099(10) 0.0175(9)
C12 0.0449(13) 0.0376(12) 0.0459(13) 0.0103(10) 0.0115(10) 0.0208(10)
C13 0.0571(15) 0.0396(13) 0.0538(15) 0.0113(11) 0.0125(12) 0.0273(12)
C14 0.0538(15) 0.0489(14) 0.0611(16) 0.0188(12) 0.0152(13) 0.0319(12)
C15 0.0453(14) 0.0489(14) 0.0511(14) 0.0127(11) 0.0065(11) 0.0232(12)
C16 0.0434(13) 0.0389(12) 0.0445(13) 0.0101(10) 0.0108(10) 0.0187(10)
C17 0.0384(12) 0.0363(11) 0.0417(12) 0.0095(9) 0.0109(10) 0.0180(10)
C18 0.0360(11) 0.0307(10) 0.0420(12) 0.0093(9) 0.0111(9) 0.0137(9)
C19 0.0350(11) 0.0317(10) 0.0408(12) 0.0048(9) 0.0083(9) 0.0150(9)
C20 0.0431(12) 0.0330(11) 0.0382(11) 0.0080(9) 0.0098(9) 0.0176(9)
C21 0.0455(13) 0.0375(12) 0.0406(12) 0.0084(10) 0.0090(10) 0.0178(10)
C23 0.0541(15) 0.0419(13) 0.0391(12) 0.0051(10) 0.0066(11) 0.0176(11)
C24 0.0642(16) 0.0363(12) 0.0395(13) 0.0043(10) 0.0144(12) 0.0184(12)
C25 0.0565(15) 0.0376(12) 0.0452(13) 0.0086(10) 0.0166(11) 0.0246(11)
C26 0.0485(13) 0.0363(11) 0.0367(12) 0.0099(9) 0.0117(10) 0.0207(10)
C28 0.0580(17) 0.0665(18) 0.0628(18) -0.0034(14) 0.0011(14) 0.0415(15)
F1A 0.250(10) 0.116(7) 0.108(5) -0.044(5) -0.096(6) 0.027(6)
F1B 0.115(5) 0.100(5) 0.049(3) 0.018(3) 0.009(3) 0.073(4)
F2A 0.110(6) 0.119(7) 0.261(13) -0.049(7) 0.003(6) 0.089(6)
F2B 0.132(5) 0.075(3) 0.114(4) -0.017(3) 0.046(4) 0.014(3)
F3A 0.085(4) 0.116(6) 0.111(5) 0.052(5) 0.052(4) 0.032(4)
F3B 0.053(3) 0.095(6) 0.110(5) 0.003(4) 0.019(3) 0.021(3)
F4A 0.0582(19) 0.0648(19) 0.090(2) 0.0140(17) 0.0261(17) 0.0298(16)
F4B 0.088(5) 0.084(4) 0.043(2) -0.009(2) -0.012(2) 0.062(4)
B1 0.090(3) 0.122(3) 0.055(2) 0.007(2) 0.0117(19) 0.077(3)

loop_
_atom_type_symbol
_atom_type_description
_atom_type_scat_dispersion_real
_atom_type_scat_dispersion_imag
_atom_type_scat_source
C C 0.0181 0.0091 'International Tables Vol C Tables 4.2.6.8 and 6.1.1.4'
H H 0.0000 0.0000 'International Tables Vol C Tables 4.2.6.8 and 6.1.1.4'
B B 0.0090 0.0039 'International Tables Vol C Tables 4.2.6.8 and 6.1.1.4'
Br Br -0.6763 1.2805 'International Tables Vol C Tables 4.2.6.8 and 6.1.1.4'
F F 0.0727 0.0534 'International Tables Vol C Tables 4.2.6.8 and 6.1.1.4'
O O 0.0492 0.0322 'International Tables Vol C Tables 4.2.6.8 and 6.1.1.4'

loop_
_exptl_crystal_face_index_h
_exptl_crystal_face_index_k
_exptl_crystal_face_index_l
_exptl_crystal_face_perp_dist
1 0 2 0.0396
-1 0 -2 0.0696
-1 1 1 0.0838
1 -1 -1 0.0838
0 1 -1 0.1296
0 -1 1 0.1486
0 0 1 0.0791
0 0 -1 0.0791
1 0 0 0.0923
-1 0 0 0.0553

loop_
_geom_angle_atom_site_label_1
_geom_angle_atom_site_label_2
_geom_angle_atom_site_label_3
_geom_angle
_geom_angle_site_symmetry_1
_geom_angle_site_symmetry_3
_geom_angle_publ_flag
C10 O11 C12 118.98(19) . . ?
C16 O22 C21 118.94(19) . . ?
C26 O27 C28 117.7(2) . . ?
C3 C2 Br1 118.91(18) . . ?
C7 C2 Br1 119.31(19) . . ?
C7 C2 C3 121.8(2) . . ?
C2 C3 H3 120.3 . . ?
C4 C3 C2 119.5(2) . . ?
C4 C3 H3 120.3 . . ?
C3 C4 H4 119.6 . . ?
C3 C4 C5 120.9(2) . . ?
C5 C4 H4 119.6 . . ?
C4 C5 C6 118.1(2) . . ?
C4 C5 C19 122.8(2) . . ?
C6 C5 C19 118.9(2) . . ?
C5 C6 C8 119.8(2) . . ?
C7 C6 C5 120.2(2) . . ?
C7 C6 C8 120.0(2) . . ?
C2 C7 C6 119.1(2) . . ?
C2 C7 H7 120.5 . . ?
C6 C7 H7 120.5 . . ?
C6 C8 H8 119.3 . . ?
C9 C8 C6 121.3(2) . . ?
C9 C8 H8 119.3 . . ?
C8 C9 H9 120.3 . . ?
C8 C9 C10 119.4(2) . . ?
C10 C9 H9 120.3 . . ?
O11 C10 C9 113.8(2) . . ?
O11 C10 C19 123.6(2) . . ?
C19 C10 C9 122.5(2) . . ?
O11 C12 C13 118.9(2) . . ?
O11 C12 C17 119.3(2) . . ?
C13 C12 C17 121.7(2) . . ?
C12 C13 H13 120.8 . . ?
C14 C13 C12 118.4(2) . . ?
C14 C13 H13 120.8 . . ?
C13 C14 H14 118.9 . . ?
C13 C14 C15 122.2(2) . . ?
C15 C14 H14 118.9 . . ?
C14 C15 H15 120.8 . . ?
C16 C15 C14 118.3(3) . . ?
C16 C15 H15 120.8 . . ?
O22 C16 C15 118.1(2) . . ?
O22 C16 C17 119.9(2) . . ?
C15 C16 C17 121.9(2) . . ?
C12 C17 C18 120.9(2) . . ?
C16 C17 C12 117.4(2) . . ?
C16 C17 C18 121.6(2) . . ?
C17 C18 C19 115.9(2) . . ?
C17 C18 C20 114.7(2) . . ?
C19 C18 C20 129.5(2) . . ?
C10 C19 C5 116.7(2) . . ?
C10 C19 C18 116.3(2) . . ?
C18 C19 C5 126.9(2) . . ?
C21 C20 C18 118.5(2) . . ?
C21 C20 C26 116.5(2) . . ?
C26 C20 C18 124.8(2) . . ?
O22 C21 C20 121.9(2) . . ?
O22 C21 C23 115.3(2) . . ?
C23 C21 C20 122.7(2) . . ?
C21 C23 H23 120.9 . . ?
C24 C23 C21 118.2(2) . . ?
C24 C23 H23 120.9 . . ?
C23 C24 H24 119.1 . . ?
C23 C24 C25 121.7(2) . . ?
C25 C24 H24 119.2 . . ?
C24 C25 H25 120.0 . . ?
C26 C25 C24 120.1(2) . . ?
C26 C25 H25 120.0 . . ?
O27 C26 C20 114.8(2) . . ?
O27 C26 C25 125.3(2) . . ?
C25 C26 C20 119.8(2) . . ?
O27 C28 H28A 109.5 . . ?
O27 C28 H28B 109.5 . . ?
O27 C28 H28C 109.5 . . ?
H28A C28 H28B 109.5 . . ?
H28A C28 H28C 109.5 . . ?
H28B C28 H28C 109.5 . . ?
F1A B1 F2A 119.9(8) . . ?
F1A B1 F3A 115.2(8) . . ?
F1A B1 F4A 107.6(6) . . ?
F1B B1 F2B 91.5(5) . . ?
F2A B1 F4A 100.9(6) . . ?
F3A B1 F2A 109.7(8) . . ?
F3A B1 F4A 100.6(5) . . ?
F3B B1 F1B 116.4(6) . . ?
F3B B1 F2B 96.3(6) . . ?
F3B B1 F4B 124.3(7) . . ?
F4B B1 F1B 118.1(5) . . ?
F4B B1 F2B 93.2(5) . . ?

loop_
_geom_bond_atom_site_label_1
_geom_bond_atom_site_label_2
_geom_bond_distance
_geom_bond_site_symmetry_2
_geom_bond_publ_flag
Br1 C2 1.902(2) . ?
O11 C10 1.351(3) . ?
O11 C12 1.355(3) . ?
O22 C16 1.366(3) . ?
O22 C21 1.367(3) . ?
O27 C26 1.336(3) . ?
O27 C28 1.437(3) . ?
C2 C3 1.400(3) . ?
C2 C7 1.363(3) . ?
C3 H3 0.9500 . ?
C3 C4 1.375(3) . ?
C4 H4 0.9500 . ?
C4 C5 1.406(3) . ?
C5 C6 1.419(3) . ?
C5 C19 1.450(3) . ?
C6 C7 1.408(3) . ?
C6 C8 1.431(3) . ?
C7 H7 0.9500 . ?
C8 H8 0.9500 . ?
C8 C9 1.346(4) . ?
C9 H9 0.9500 . ?
C9 C10 1.412(3) . ?
C10 C19 1.408(3) . ?
C12 C13 1.382(3) . ?
C12 C17 1.407(3) . ?
C13 H13 0.9500 . ?
C13 C14 1.376(4) . ?
C14 H14 0.9500 . ?
C14 C15 1.387(4) . ?
C15 H15 0.9500 . ?
C15 C16 1.380(3) . ?
C16 C17 1.395(3) . ?
C17 C18 1.423(3) . ?
C18 C19 1.428(3) . ?
C18 C20 1.440(3) . ?
C20 C21 1.407(3) . ?
C20 C26 1.433(3) . ?
C21 C23 1.384(3) . ?
C23 H23 0.9500 . ?
C23 C24 1.373(4) . ?
C24 H24 0.9500 . ?
C24 C25 1.392(4) . ?
C25 H25 0.9500 . ?
C25 C26 1.382(3) . ?
C28 H28A 0.9800 . ?
C28 H28B 0.9800 . ?
C28 H28C 0.9800 . ?
F1A B1 1.266(8) . ?
F1B B1 1.350(7) . ?
F2A B1 1.317(8) . ?
F2B B1 1.654(7) . ?
F3A B1 1.282(8) . ?
F3B B1 1.304(9) . ?
F4A B1 1.550(6) . ?
F4B B1 1.346(8) . ?

loop_
_geom_torsion_atom_site_label_1
_geom_torsion_atom_site_label_2
_geom_torsion_atom_site_label_3
_geom_torsion_atom_site_label_4
_geom_torsion
_geom_torsion_site_symmetry_1
_geom_torsion_site_symmetry_2
_geom_torsion_site_symmetry_3
_geom_torsion_site_symmetry_4
_geom_torsion_publ_flag
Br1 C2 C3 C4 177.48(18) . . . . ?
Br1 C2 C7 C6 -178.48(18) . . . . ?
O11 C10 C19 C5 167.7(2) . . . . ?
O11 C10 C19 C18 -11.4(3) . . . . ?
O11 C12 C13 C14 -178.9(2) . . . . ?
O11 C12 C17 C16 177.3(2) . . . . ?
O11 C12 C17 C18 -3.6(3) . . . . ?
O22 C16 C17 C12 179.9(2) . . . . ?
O22 C16 C17 C18 0.7(4) . . . . ?
O22 C21 C23 C24 -177.2(2) . . . . ?
C2 C3 C4 C5 -0.7(4) . . . . ?
C3 C2 C7 C6 3.0(4) . . . . ?
C3 C4 C5 C6 6.0(4) . . . . ?
C3 C4 C5 C19 -179.0(2) . . . . ?
C4 C5 C6 C7 -7.0(3) . . . . ?
C4 C5 C6 C8 171.1(2) . . . . ?
C4 C5 C19 C10 -162.8(2) . . . . ?
C4 C5 C19 C18 16.2(4) . . . . ?
C5 C6 C7 C2 2.6(4) . . . . ?
C5 C6 C8 C9 -3.8(4) . . . . ?
C6 C5 C19 C10 12.1(3) . . . . ?
C6 C5 C19 C18 -168.9(2) . . . . ?
C6 C8 C9 C10 3.1(4) . . . . ?
C7 C2 C3 C4 -4.0(4) . . . . ?
C7 C6 C8 C9 174.3(2) . . . . ?
C8 C6 C7 C2 -175.5(2) . . . . ?
C8 C9 C10 O11 -175.1(2) . . . . ?
C8 C9 C10 C19 5.9(4) . . . . ?
C9 C10 C19 C5 -13.3(3) . . . . ?
C9 C10 C19 C18 167.5(2) . . . . ?
C10 O11 C12 C13 -165.7(2) . . . . ?
C10 O11 C12 C17 16.3(3) . . . . ?
C12 O11 C10 C9 172.2(2) . . . . ?
C12 O11 C10 C19 -8.7(3) . . . . ?
C12 C13 C14 C15 1.6(4) . . . . ?
C12 C17 C18 C19 -16.2(3) . . . . ?
C12 C17 C18 C20 163.0(2) . . . . ?
C13 C12 C17 C16 -0.7(4) . . . . ?
C13 C12 C17 C18 178.4(2) . . . . ?
C13 C14 C15 C16 -0.7(4) . . . . ?
C14 C15 C16 O22 -179.2(2) . . . . ?
C14 C15 C16 C17 -1.1(4) . . . . ?
C15 C16 C17 C12 1.7(4) . . . . ?
C15 C16 C17 C18 -177.4(2) . . . . ?
C16 O22 C21 C20 -12.4(3) . . . . ?
C16 O22 C21 C23 167.9(2) . . . . ?
C16 C17 C18 C19 162.9(2) . . . . ?
C16 C17 C18 C20 -17.9(3) . . . . ?
C17 C12 C13 C14 -0.9(4) . . . . ?
C17 C18 C19 C5 -156.2(2) . . . . ?
C17 C18 C19 C10 22.9(3) . . . . ?
C17 C18 C20 C21 19.9(3) . . . . ?
C17 C18 C20 C26 -155.3(2) . . . . ?
C18 C20 C21 O22 -5.6(3) . . . . ?
C18 C20 C21 C23 174.0(2) . . . . ?
C18 C20 C26 O27 9.5(3) . . . . ?
C18 C20 C26 C25 -173.9(2) . . . . ?
C19 C5 C6 C7 177.9(2) . . . . ?
C19 C5 C6 C8 -4.0(3) . . . . ?
C19 C18 C20 C21 -161.0(2) . . . . ?
C19 C18 C20 C26 23.7(4) . . . . ?
C20 C18 C19 C5 24.8(4) . . . . ?
C20 C18 C19 C10 -156.2(2) . . . . ?
C20 C21 C23 C24 3.2(4) . . . . ?
C21 O22 C16 C15 -166.9(2) . . . . ?
C21 O22 C16 C17 14.9(3) . . . . ?
C21 C20 C26 O27 -165.8(2) . . . . ?
C21 C20 C26 C25 10.8(3) . . . . ?
C21 C23 C24 C25 4.0(4) . . . . ?
C23 C24 C25 C26 -3.3(4) . . . . ?
C24 C25 C26 O27 171.8(2) . . . . ?
C24 C25 C26 C20 -4.4(4) . . . . ?
C26 C20 C21 O22 170.0(2) . . . . ?
C26 C20 C21 C23 -10.4(4) . . . . ?
C28 O27 C26 C20 -176.6(2) . . . . ?
C28 O27 C26 C25 7.0(4) . . . . ?

loop_
_exptl_oxdiff_crystal_face_indexfrac_h
_exptl_oxdiff_crystal_face_indexfrac_k
_exptl_oxdiff_crystal_face_indexfrac_l
_exptl_oxdiff_crystal_face_x
_exptl_oxdiff_crystal_face_y
_exptl_oxdiff_crystal_face_z
1.0014 -0.0003 1.9989 -0.1230 0.2116 -0.2131
-1.0014 0.0003 -1.9989 0.1230 -0.2116 0.2131
-0.9998 1.0006 0.9985 0.0756 -0.1158 -0.1711
0.9998 -1.0006 -0.9985 -0.0756 0.1158 0.1711
0.0009 0.9997 -0.9997 0.1935 0.0663 -0.0131
-0.0009 -0.9997 0.9997 -0.1935 -0.0663 0.0131
0.0002 0.0001 0.9993 -0.0602 0.0074 -0.0928
-0.0002 -0.0001 -0.9993 0.0602 -0.0074 0.0928
1.0011 -0.0006 0.0003 -0.0025 0.1969 -0.0276
-1.0011 0.0006 -0.0003 0.0025 -0.1969 0.0276
